data_7229393
loop_
_publ_author_name
'Shen, Chao'
'Yang, Ming'
'Xu, Jun'
'Chen, Chao'
'Zheng, Kai'
'Shen, Jiabing'
'Zhang, Pengfei'

_publ_section_title
;
 Iodobenzene-catalyzed synthesis of aryl sulfonate esters from
 aminoquinolines via remote radical C--O cross-coupling
;
_journal_issue 78
_journal_name_full 'RSC Adv.'
_journal_page_first 49436
_journal_paper_doi 10.1039/C7RA09053F
_journal_volume 7
_journal_year 2017
_chemical_absolute_configuration unk
_chemical_formula_sum 'C26 H26 N2 O5 S'
_chemical_formula_weight 478.55
_chemical_name_systematic
; 
 ? 
;
_space_group_IT_number 4
_symmetry_cell_setting monoclinic
_symmetry_space_group_name_Hall 'P 2yb'
_symmetry_space_group_name_H-M 'P 1 21 1'
_atom_sites_solution_hydrogens geom
_atom_sites_solution_primary direct
_atom_sites_solution_secondary difmap
_audit_creation_method SHELXL-97
_audit_update_record
;
2016-11-07 deposited with the CCDC.
2017-10-12 downloaded from the CCDC.
;
_cell_angle_alpha 90.00
_cell_angle_beta 99.308(2)
_cell_angle_gamma 90.00
_cell_formula_units_Z 4
_cell_length_a 8.7588(12)
_cell_length_b 15.745(2)
_cell_length_c 17.316(2)
_cell_measurement_temperature 296(2)
_cell_volume 2356.6(5)
_computing_structure_refinement 'SHELXL-97 (Sheldrick, 1997)'
_computing_structure_solution 'SHELXS-97 (Sheldrick, 1990)'
_diffrn_ambient_temperature 296(2)
_diffrn_measured_fraction_theta_full 0.997
_diffrn_measured_fraction_theta_max 0.997
_diffrn_radiation_monochromator graphite
_diffrn_radiation_source 'fine-focus sealed tube'
_diffrn_radiation_type MoK\a
_diffrn_radiation_wavelength 0.71073
_diffrn_reflns_av_R_equivalents 0.0218
_diffrn_reflns_av_sigmaI/netI 0.0354
_diffrn_reflns_limit_h_max 10
_diffrn_reflns_limit_h_min -10
_diffrn_reflns_limit_k_max 18
_diffrn_reflns_limit_k_min -18
_diffrn_reflns_limit_l_max 20
_diffrn_reflns_limit_l_min -20
_diffrn_reflns_number 17564
_diffrn_reflns_theta_full 25.10
_diffrn_reflns_theta_max 25.10
_diffrn_reflns_theta_min 1.19
_exptl_absorpt_coefficient_mu 0.178
_exptl_crystal_colour yellow
_exptl_crystal_density_diffrn 1.349
_exptl_crystal_density_method 'not measured'
_exptl_crystal_description block
_exptl_crystal_F_000 1008
_refine_diff_density_max 0.293
_refine_diff_density_min -0.371
_refine_diff_density_rms 0.080
_refine_ls_abs_structure_details 'Flack H D (1983), Acta Cryst. A39, 876-881'
_refine_ls_abs_structure_Flack -0.02(7)
_refine_ls_extinction_method none
_refine_ls_goodness_of_fit_ref 1.043
_refine_ls_hydrogen_treatment mixed
_refine_ls_matrix_type full
_refine_ls_number_parameters 613
_refine_ls_number_reflns 8330
_refine_ls_number_restraints 1
_refine_ls_restrained_S_all 1.043
_refine_ls_R_factor_all 0.0643
_refine_ls_R_factor_gt 0.0455
_refine_ls_shift/su_max 0.002
_refine_ls_shift/su_mean 0.000
_refine_ls_structure_factor_coef Fsqd
_refine_ls_weighting_details 'calc w=1/[\s^2^(Fo^2^)+(0.0907P)^2^+0.1096P] where P=(Fo^2^+2Fc^2^)/3'
_refine_ls_weighting_scheme calc
_refine_ls_wR_factor_gt 0.1190
_refine_ls_wR_factor_ref 0.1417
_reflns_number_gt 6629
_reflns_number_total 8330
_reflns_threshold_expression >2sigma(I)
_cod_data_source_file c7ra09053f2.cif
_cod_data_source_block ww
_cod_original_cell_volume 2356.6(6)
_cod_original_sg_symbol_H-M P21
_cod_database_code 7229393

loop_
_symmetry_equiv_pos_as_xyz
'x, y, z'
'-x, y+1/2, -z'

loop_
_atom_site_label
_atom_site_type_symbol
_atom_site_fract_x
_atom_site_fract_y
_atom_site_fract_z
_atom_site_U_iso_or_equiv
_atom_site_adp_type
_atom_site_occupancy
_atom_site_symmetry_multiplicity
_atom_site_calc_flag
_atom_site_refinement_flags
S1 S 1.70466(10) 0.79405(8) -0.21924(5) 0.0579(3) Uani 1 1 d .
N1 N 2.0091(3) 0.8066(2) 0.10046(16) 0.0472(7) Uani 1 1 d .
O1 O 1.5141(3) 0.8006(2) 0.19278(14) 0.0667(8) Uani 1 1 d .
C1 C 1.6609(5) 0.7725(3) 0.3511(2) 0.0595(10) Uani 1 1 d .
H1A H 1.5818 0.7342 0.3339 0.071 Uiso 1 1 calc R
S2 S 0.77003(9) 0.50106(6) 0.19491(4) 0.0451(2) Uani 1 1 d .
N2 N 1.7552(3) 0.8191(2) 0.16387(16) 0.0469(7) Uani 1 1 d .
H2B H 1.8466 0.8355 0.1842 0.056 Uiso 1 1 calc R
O2 O 1.7574(4) 0.8740(2) -0.1829(2) 0.0914(11) Uani 1 1 d .
C2 C 1.7210(5) 0.7778(3) 0.4297(2) 0.0693(12) Uani 1 1 d .
H2A H 1.6855 0.7415 0.4653 0.083 Uiso 1 1 calc R
O3 O 1.7833(3) 0.7602(3) -0.27549(16) 0.0865(12) Uani 1 1 d .
C3 C 1.8333(5) 0.8367(4) 0.4552(2) 0.0743(13) Uani 1 1 d .
H3A H 1.8705 0.8416 0.5085 0.089 Uiso 1 1 calc R
N3 N 0.4608(3) 0.5084(2) -0.12636(15) 0.0439(6) Uani 1 1 d .
O4 O 1.7088(3) 0.72620(18) -0.15195(14) 0.0599(7) Uani 1 1 d .
C4 C 1.8914(5) 0.8883(3) 0.4032(3) 0.0724(12) Uani 1 1 d .
H4A H 1.9688 0.9274 0.4210 0.087 Uiso 1 1 calc R
N4 N 0.7213(3) 0.49392(19) -0.18599(14) 0.0404(6) Uani 1 1 d .
H4B H 0.6336 0.4732 -0.2071 0.049 Uiso 1 1 calc R
C5 C 1.8342(4) 0.8820(3) 0.3241(2) 0.0535(9) Uani 1 1 d .
H5A H 1.8734 0.9167 0.2886 0.064 Uiso 1 1 calc R
O5 O 1.5352(4) 0.7943(3) -0.41885(16) 0.0836(10) Uani 1 1 d .
C6 C 1.7189(4) 0.8242(2) 0.29801(19) 0.0397(7) Uani 1 1 d .
O6 O 0.9632(3) 0.5227(2) -0.21078(14) 0.0689(9) Uani 1 1 d .
C7 C 1.6508(4) 0.8144(2) 0.2136(2) 0.0445(8) Uani 1 1 d .
O7 O 0.7027(3) 0.5332(2) 0.25737(14) 0.0705(9) Uani 1 1 d .
C8 C 1.7341(4) 0.8009(3) 0.08410(19) 0.0496(9) Uani 1 1 d .
O8 O 0.7472(2) 0.57396(16) 0.13034(12) 0.0452(6) Uani 1 1 d .
C9 C 1.8731(4) 0.7944(2) 0.05137(18) 0.0458(8) Uani 1 1 d .
O9 O 0.7155(3) 0.42328(19) 0.15884(15) 0.0647(8) Uani 1 1 d .
C10 C 2.1365(4) 0.7992(4) 0.0710(2) 0.0681(12) Uani 1 1 d .
H10A H 2.2301 0.8071 0.1041 0.082 Uiso 1 1 calc R
O10 O 1.2053(3) 0.5685(2) 0.14453(14) 0.0610(7) Uani 1 1 d .
C11 C 2.1403(4) 0.7802(4) -0.0075(2) 0.0857(18) Uani 1 1 d .
H11A H 2.2344 0.7778 -0.0258 0.103 Uiso 1 1 calc R
C12 C 2.0058(4) 0.7652(4) -0.0570(2) 0.0800(16) Uani 1 1 d .
H12A H 2.0072 0.7507 -0.1090 0.096 Uiso 1 1 calc R
C13 C 1.8651(4) 0.7719(3) -0.0288(2) 0.0555(10) Uani 1 1 d .
C14 C 1.7164(4) 0.7552(2) -0.0734(2) 0.0503(9) Uani 1 1 d .
C15 C 1.5869(4) 0.7613(3) -0.0409(2) 0.0669(12) Uani 1 1 d .
H15A H 1.4917 0.7494 -0.0712 0.080 Uiso 1 1 calc R
C16 C 1.5927(4) 0.7852(4) 0.0374(2) 0.0789(15) Uani 1 1 d .
H16A H 1.5016 0.7905 0.0581 0.095 Uiso 1 1 calc R
C17 C 1.5040(3) 0.8065(2) -0.25569(19) 0.0409(7) Uani 1 1 d .
H17A H 1.4494 0.8108 -0.2114 0.049 Uiso 1 1 calc R
H17B H 1.4899 0.8600 -0.2838 0.049 Uiso 1 1 calc R
C18 C 1.4287(3) 0.7374(2) -0.30900(18) 0.0371(7) Uani 1 1 d .
C19 C 1.4480(4) 0.7478(3) -0.3934(2) 0.0579(10) Uani 1 1 d .
C20 C 1.3269(6) 0.6901(4) -0.4402(3) 0.0866(15) Uani 1 1 d .
H20A H 1.3749 0.6439 -0.4645 0.104 Uiso 1 1 calc R
H20B H 1.2597 0.7217 -0.4802 0.104 Uiso 1 1 calc R
C21 C 1.2487(4) 0.7331(3) -0.3198(2) 0.0505(9) Uani 1 1 d .
C22 C 1.1887(5) 0.7116(4) -0.2441(3) 0.0745(14) Uani 1 1 d .
H22A H 1.1961 0.7609 -0.2110 0.112 Uiso 1 1 calc R
H22B H 1.2497 0.6665 -0.2175 0.112 Uiso 1 1 calc R
H22C H 1.0826 0.6939 -0.2561 0.112 Uiso 1 1 calc R
C23 C 1.1704(5) 0.8129(4) -0.3540(3) 0.0832(15) Uani 1 1 d .
H23A H 1.1812 0.8566 -0.3148 0.125 Uiso 1 1 calc R
H23B H 1.0626 0.8017 -0.3715 0.125 Uiso 1 1 calc R
H23C H 1.2175 0.8312 -0.3975 0.125 Uiso 1 1 calc R
C24 C 1.2385(5) 0.6576(3) -0.3771(3) 0.0738(14) Uani 1 1 d .
H24A H 1.1329 0.6385 -0.3968 0.089 Uiso 1 1 calc R
C25 C 1.3416(6) 0.5903(3) -0.3304(3) 0.0849(15) Uani 1 1 d .
H25A H 1.3784 0.5491 -0.3648 0.102 Uiso 1 1 calc R
H25B H 1.2870 0.5609 -0.2939 0.102 Uiso 1 1 calc R
C26 C 1.4749(5) 0.6438(3) -0.2873(3) 0.0626(11) Uani 1 1 d .
H26A H 1.5716 0.6292 -0.3046 0.075 Uiso 1 1 calc R
H26B H 1.4861 0.6351 -0.2312 0.075 Uiso 1 1 calc R
C27 C 0.8189(5) 0.5495(3) -0.3700(2) 0.0593(10) Uani 1 1 d .
H27A H 0.8879 0.5926 -0.3514 0.071 Uiso 1 1 calc R
C28 C 0.7641(5) 0.5414(4) -0.4499(2) 0.0765(14) Uani 1 1 d .
H28A H 0.7950 0.5806 -0.4845 0.092 Uiso 1 1 calc R
C29 C 0.6670(6) 0.4781(4) -0.4781(3) 0.0815(15) Uani 1 1 d .
H29A H 0.6343 0.4727 -0.5317 0.098 Uiso 1 1 calc R
C30 C 0.6174(5) 0.4221(4) -0.4275(3) 0.0780(14) Uani 1 1 d .
H30A H 0.5496 0.3788 -0.4468 0.094 Uiso 1 1 calc R
C31 C 0.6669(4) 0.4289(3) -0.3476(2) 0.0559(10) Uani 1 1 d .
H31A H 0.6314 0.3908 -0.3134 0.067 Uiso 1 1 calc R
C32 C 0.7688(4) 0.4923(2) -0.31902(19) 0.0436(8) Uani 1 1 d .
C33 C 0.8289(3) 0.5040(3) -0.23417(18) 0.0442(8) Uani 1 1 d .
C34 C 0.7370(3) 0.5133(2) -0.10633(17) 0.0379(7) Uani 1 1 d .
C35 C 0.5960(3) 0.5196(2) -0.07574(17) 0.0356(7) Uani 1 1 d .
C36 C 0.3309(4) 0.5151(3) -0.0985(2) 0.0579(10) Uani 1 1 d .
H36A H 0.2383 0.5083 -0.1327 0.070 Uiso 1 1 calc R
C37 C 0.3244(4) 0.5321(4) -0.0197(2) 0.0746(15) Uani 1 1 d .
H37A H 0.2291 0.5352 -0.0026 0.089 Uiso 1 1 calc R
C38 C 0.4575(4) 0.5440(3) 0.0321(2) 0.0577(11) Uani 1 1 d .
H38A H 0.4544 0.5558 0.0844 0.069 Uiso 1 1 calc R
C39 C 0.5998(3) 0.5380(2) 0.00449(18) 0.0363(7) Uani 1 1 d .
C40 C 0.7451(4) 0.5513(2) 0.05069(17) 0.0383(7) Uani 1 1 d .
C41 C 0.8769(4) 0.5477(3) 0.02095(19) 0.0495(9) Uani 1 1 d .
H41A H 0.9707 0.5588 0.0529 0.059 Uiso 1 1 calc R
C42 C 0.8742(4) 0.5275(3) -0.05818(19) 0.0486(9) Uani 1 1 d .
H42A H 0.9665 0.5237 -0.0780 0.058 Uiso 1 1 calc R
C43 C 0.9729(3) 0.4931(2) 0.22152(18) 0.0386(7) Uani 1 1 d .
H43A H 0.9933 0.4473 0.2592 0.046 Uiso 1 1 calc R
H43B H 1.0140 0.4756 0.1753 0.046 Uiso 1 1 calc R
C44 C 1.0666(3) 0.5693(2) 0.25560(17) 0.0344(7) Uani 1 1 d .
C45 C 1.2000(4) 0.5873(2) 0.2109(2) 0.0450(8) Uani 1 1 d .
C46 C 1.1538(4) 0.5634(2) 0.34134(18) 0.0431(8) Uani 1 1 d .
C47 C 1.2387(4) 0.6493(3) 0.3365(2) 0.0540(9) Uani 1 1 d .
H47A H 1.3073 0.6652 0.3848 0.065 Uiso 1 1 calc R
C48 C 1.1044(5) 0.7117(3) 0.3116(3) 0.0723(12) Uani 1 1 d .
H48A H 1.1389 0.7612 0.2858 0.087 Uiso 1 1 calc R
H48B H 1.0590 0.7301 0.3563 0.087 Uiso 1 1 calc R
C49 C 1.2626(5) 0.4869(3) 0.3564(2) 0.0666(12) Uani 1 1 d .
H49A H 1.3127 0.4873 0.4099 0.100 Uiso 1 1 calc R
H49B H 1.3391 0.4899 0.3226 0.100 Uiso 1 1 calc R
H49C H 1.2040 0.4354 0.3460 0.100 Uiso 1 1 calc R
C50 C 0.9884(5) 0.6583(2) 0.2544(2) 0.0566(10) Uani 1 1 d .
H50A H 0.9735 0.6826 0.2022 0.068 Uiso 1 1 calc R
H50B H 0.8891 0.6548 0.2722 0.068 Uiso 1 1 calc R
C51 C 1.0457(5) 0.5618(3) 0.4020(2) 0.0678(11) Uani 1 1 d .
H51A H 1.1056 0.5582 0.4535 0.102 Uiso 1 1 calc R
H51B H 0.9785 0.5134 0.3930 0.102 Uiso 1 1 calc R
H51C H 0.9847 0.6128 0.3978 0.102 Uiso 1 1 calc R
C52 C 1.3210(5) 0.6375(3) 0.2660(2) 0.0619(11) Uani 1 1 d .
H52A H 1.4163 0.6056 0.2796 0.074 Uiso 1 1 calc R
H52B H 1.3433 0.6916 0.2434 0.074 Uiso 1 1 calc R

loop_
_atom_site_aniso_label
_atom_site_aniso_U_11
_atom_site_aniso_U_22
_atom_site_aniso_U_33
_atom_site_aniso_U_23
_atom_site_aniso_U_13
_atom_site_aniso_U_12
S1 0.0343(4) 0.0984(8) 0.0392(5) 0.0052(5) 0.0008(4) -0.0123(5)
N1 0.0318(14) 0.0678(19) 0.0417(15) 0.0052(14) 0.0045(12) -0.0002(14)
O1 0.0359(13) 0.113(2) 0.0515(15) -0.0006(16) 0.0079(11) -0.0093(15)
C1 0.052(2) 0.075(3) 0.054(2) 0.003(2) 0.0173(18) -0.0113(19)
S2 0.0295(4) 0.0733(6) 0.0324(4) 0.0098(4) 0.0046(3) -0.0091(4)
N2 0.0303(14) 0.073(2) 0.0357(15) 0.0013(14) 0.0022(11) 0.0068(13)
O2 0.079(2) 0.099(3) 0.084(2) -0.0004(19) -0.0230(18) -0.0459(19)
C2 0.069(3) 0.097(4) 0.044(2) 0.008(2) 0.018(2) 0.001(3)
O3 0.0380(14) 0.171(4) 0.0534(16) 0.0052(19) 0.0174(12) 0.0147(18)
C3 0.072(3) 0.111(4) 0.039(2) -0.014(2) 0.007(2) 0.011(3)
N3 0.0282(13) 0.0664(18) 0.0372(14) -0.0009(14) 0.0059(10) -0.0001(13)
O4 0.0554(15) 0.0793(19) 0.0429(14) 0.0092(13) 0.0014(12) -0.0063(14)
C4 0.069(3) 0.078(3) 0.068(3) -0.023(2) 0.005(2) -0.010(2)
N4 0.0246(12) 0.0619(17) 0.0356(14) -0.0070(13) 0.0074(10) -0.0027(12)
C5 0.048(2) 0.057(2) 0.057(2) -0.0004(18) 0.0109(17) -0.0014(18)
O5 0.083(2) 0.124(3) 0.0478(15) 0.0157(18) 0.0229(14) -0.021(2)
C6 0.0332(16) 0.050(2) 0.0382(17) -0.0026(14) 0.0118(13) 0.0038(14)
O6 0.0314(12) 0.131(3) 0.0453(13) -0.0048(15) 0.0098(11) -0.0147(15)
C7 0.0325(17) 0.056(2) 0.0467(18) 0.0039(16) 0.0114(14) -0.0005(15)
O7 0.0422(13) 0.133(3) 0.0411(13) 0.0067(15) 0.0196(11) 0.0068(16)
C8 0.0336(17) 0.075(3) 0.0398(18) 0.0040(18) 0.0053(14) 0.0084(18)
O8 0.0412(12) 0.0627(14) 0.0297(11) 0.0018(11) 0.0000(10) 0.0024(11)
C9 0.0375(17) 0.064(2) 0.0344(16) 0.0058(16) 0.0000(13) 0.0051(17)
O9 0.0578(16) 0.0763(19) 0.0549(15) 0.0154(14) -0.0059(13) -0.0340(14)
C10 0.0362(19) 0.118(4) 0.049(2) -0.001(2) 0.0015(16) -0.006(2)
O10 0.0498(14) 0.101(2) 0.0347(13) -0.0070(14) 0.0134(11) -0.0136(14)
C11 0.0310(19) 0.179(6) 0.049(2) -0.008(3) 0.0103(17) 0.007(3)
C12 0.043(2) 0.157(5) 0.041(2) -0.003(3) 0.0102(17) 0.015(3)
C13 0.042(2) 0.083(3) 0.0419(19) 0.0047(19) 0.0054(15) 0.0054(18)
C14 0.048(2) 0.060(2) 0.0405(19) 0.0028(16) 0.0002(16) -0.0050(17)
C15 0.037(2) 0.109(4) 0.052(2) 0.001(2) -0.0006(17) -0.013(2)
C16 0.0332(18) 0.153(5) 0.051(2) 0.001(3) 0.0077(16) 0.008(3)
C17 0.0342(16) 0.050(2) 0.0389(17) -0.0017(15) 0.0061(13) -0.0011(15)
C18 0.0273(15) 0.0440(18) 0.0397(16) -0.0049(14) 0.0044(12) 0.0009(13)
C19 0.052(2) 0.083(3) 0.0404(19) -0.0033(19) 0.0134(16) 0.002(2)
C20 0.082(3) 0.126(4) 0.049(2) -0.036(3) 0.001(2) -0.009(3)
C21 0.0293(16) 0.072(2) 0.049(2) -0.0157(18) 0.0040(14) -0.0030(16)
C22 0.048(2) 0.113(4) 0.067(3) -0.023(3) 0.024(2) -0.023(2)
C23 0.051(2) 0.108(4) 0.083(3) -0.019(3) -0.012(2) 0.025(3)
C24 0.056(2) 0.097(4) 0.067(3) -0.037(3) 0.008(2) -0.028(2)
C25 0.102(4) 0.054(3) 0.101(4) -0.023(3) 0.026(3) -0.014(3)
C26 0.057(2) 0.051(2) 0.081(3) 0.001(2) 0.016(2) 0.0100(19)
C27 0.053(2) 0.083(3) 0.046(2) -0.003(2) 0.0218(17) -0.008(2)
C28 0.068(3) 0.116(4) 0.048(2) 0.018(3) 0.020(2) 0.015(3)
C29 0.070(3) 0.129(5) 0.045(2) -0.013(3) 0.007(2) 0.016(3)
C30 0.063(3) 0.113(4) 0.057(3) -0.032(3) 0.007(2) -0.009(3)
C31 0.051(2) 0.067(3) 0.052(2) -0.0087(19) 0.0141(17) -0.0041(19)
C32 0.0316(16) 0.063(2) 0.0395(17) -0.0032(17) 0.0142(13) 0.0076(16)
C33 0.0301(16) 0.067(2) 0.0367(16) -0.0035(17) 0.0086(13) 0.0012(16)
C34 0.0307(15) 0.051(2) 0.0326(15) 0.0023(14) 0.0072(12) -0.0002(14)
C35 0.0272(14) 0.0438(18) 0.0357(15) 0.0025(13) 0.0047(12) 0.0004(13)
C36 0.0257(16) 0.100(3) 0.047(2) -0.011(2) 0.0022(14) -0.0014(18)
C37 0.0293(18) 0.151(5) 0.046(2) -0.011(2) 0.0133(16) 0.003(2)
C38 0.0348(18) 0.101(3) 0.0388(18) -0.0061(19) 0.0090(15) 0.0036(19)
C39 0.0289(15) 0.0473(19) 0.0332(15) -0.0001(13) 0.0063(13) 0.0006(13)
C40 0.0382(17) 0.0479(19) 0.0273(15) 0.0052(13) 0.0005(13) -0.0016(14)
C41 0.0284(16) 0.083(3) 0.0346(17) 0.0066(17) -0.0012(14) -0.0092(17)
C42 0.0225(14) 0.082(3) 0.0422(18) 0.0044(17) 0.0083(13) -0.0019(16)
C43 0.0324(15) 0.0425(18) 0.0407(16) 0.0030(15) 0.0056(12) 0.0002(14)
C44 0.0287(15) 0.0416(16) 0.0321(15) 0.0013(13) 0.0031(12) 0.0031(13)
C45 0.0379(18) 0.058(2) 0.0392(19) -0.0019(15) 0.0062(14) -0.0089(15)
C46 0.0490(19) 0.0508(19) 0.0292(15) -0.0043(14) 0.0050(14) 0.0017(16)
C47 0.056(2) 0.061(2) 0.043(2) -0.0126(17) 0.0018(17) -0.0138(18)
C48 0.088(3) 0.050(2) 0.076(3) -0.017(2) 0.006(2) -0.007(2)
C49 0.064(2) 0.076(3) 0.051(2) -0.001(2) -0.0191(18) 0.019(2)
C50 0.057(2) 0.044(2) 0.066(2) -0.0024(18) 0.0020(19) 0.0093(17)
C51 0.081(3) 0.082(3) 0.044(2) -0.007(2) 0.022(2) -0.010(2)
C52 0.053(2) 0.083(3) 0.050(2) -0.008(2) 0.0089(17) -0.029(2)

loop_
_atom_type_symbol
_atom_type_description
_atom_type_scat_dispersion_real
_atom_type_scat_dispersion_imag
_atom_type_scat_source
C C 0.0033 0.0016 'International Tables Vol C Tables 4.2.6.8 and 6.1.1.4'
H H 0.0000 0.0000 'International Tables Vol C Tables 4.2.6.8 and 6.1.1.4'
N N 0.0061 0.0033 'International Tables Vol C Tables 4.2.6.8 and 6.1.1.4'
O O 0.0106 0.0060 'International Tables Vol C Tables 4.2.6.8 and 6.1.1.4'
S S 0.1246 0.1234 'International Tables Vol C Tables 4.2.6.8 and 6.1.1.4'

loop_
_geom_angle_atom_site_label_1
_geom_angle_atom_site_label_2
_geom_angle_atom_site_label_3
_geom_angle
O3 S1 O2 118.6(2)
O3 S1 O4 107.7(2)
O2 S1 O4 107.47(17)
O3 S1 C17 111.56(16)
O2 S1 C17 106.58(19)
O4 S1 C17 103.91(15)
C10 N1 C9 117.4(3)
C6 C1 C2 119.8(4)
O7 S2 O9 119.63(18)
O7 S2 O8 105.08(16)
O9 S2 O8 108.51(13)
O7 S2 C43 110.71(15)
O9 S2 C43 107.83(17)
O8 S2 C43 103.94(14)
C7 N2 C8 128.6(3)
C3 C2 C1 119.9(4)
C4 C3 C2 120.8(4)
C36 N3 C35 117.9(3)
C14 O4 S1 118.7(2)
C3 C4 C5 119.6(4)
C33 N4 C34 127.6(3)
C6 C5 C4 120.0(4)
C1 C6 C5 119.8(3)
C1 C6 C7 117.2(3)
C5 C6 C7 123.0(3)
O1 C7 N2 123.7(3)
O1 C7 C6 121.9(3)
N2 C7 C6 114.3(3)
C16 C8 N2 125.3(3)
C16 C8 C9 119.6(3)
N2 C8 C9 115.0(3)
C40 O8 S2 118.7(2)
N1 C9 C13 123.0(3)
N1 C9 C8 117.3(3)
C13 C9 C8 119.6(3)
N1 C10 C11 123.8(3)
C12 C11 C10 119.7(4)
C11 C12 C13 119.1(4)
C12 C13 C9 116.9(3)
C12 C13 C14 125.0(3)
C9 C13 C14 118.1(3)
C15 C14 O4 120.5(3)
C15 C14 C13 121.1(3)
O4 C14 C13 118.2(3)
C14 C15 C16 121.4(3)
C8 C16 C15 120.1(3)
C18 C17 S1 116.5(2)
C17 C18 C19 114.1(3)
C17 C18 C26 117.7(3)
C19 C18 C26 105.8(3)
C17 C18 C21 116.0(3)
C19 C18 C21 99.1(3)
C26 C18 C21 101.9(3)
O5 C19 C18 127.2(4)
O5 C19 C20 126.9(4)
C18 C19 C20 105.8(3)
C19 C20 C24 102.1(3)
C23 C21 C22 108.9(4)
C23 C21 C24 114.5(3)
C22 C21 C24 113.0(4)
C23 C21 C18 113.5(3)
C22 C21 C18 112.8(3)
C24 C21 C18 93.6(3)
C20 C24 C25 106.6(4)
C20 C24 C21 102.6(4)
C25 C24 C21 103.0(3)
C24 C25 C26 102.4(3)
C25 C26 C18 104.8(3)
C32 C27 C28 118.7(4)
C29 C28 C27 121.5(5)
C28 C29 C30 119.5(4)
C29 C30 C31 120.8(5)
C32 C31 C30 119.6(4)
C31 C32 C27 119.9(3)
C31 C32 C33 123.3(3)
C27 C32 C33 116.8(3)
O6 C33 N4 123.4(3)
O6 C33 C32 121.8(3)
N4 C33 C32 114.8(3)
C42 C34 N4 125.1(3)
C42 C34 C35 119.5(3)
N4 C34 C35 115.5(2)
N3 C35 C39 122.5(3)
N3 C35 C34 117.8(3)
C39 C35 C34 119.7(3)
N3 C36 C37 123.3(3)
C38 C37 C36 120.1(3)
C37 C38 C39 118.5(3)
C40 C39 C38 124.5(3)
C40 C39 C35 117.7(3)
C38 C39 C35 117.8(3)
C41 C40 C39 122.2(3)
C41 C40 O8 120.5(3)
C39 C40 O8 117.2(3)
C40 C41 C42 120.4(3)
C34 C42 C41 120.5(3)
C44 C43 S2 120.3(2)
C43 C44 C45 111.1(3)
C43 C44 C50 119.7(2)
C45 C44 C50 101.4(3)
C43 C44 C46 118.3(3)
C45 C44 C46 101.4(2)
C50 C44 C46 102.3(3)
O10 C45 C52 126.7(3)
O10 C45 C44 126.4(3)
C52 C45 C44 106.9(3)
C51 C46 C49 108.0(3)
C51 C46 C47 114.1(3)
C49 C46 C47 113.8(3)
C51 C46 C44 113.2(3)
C49 C46 C44 113.8(3)
C47 C46 C44 93.5(3)
C52 C47 C48 107.0(4)
C52 C47 C46 103.3(3)
C48 C47 C46 102.7(3)
C47 C48 C50 103.0(3)
C48 C50 C44 103.8(3)
C47 C52 C45 101.1(3)

loop_
_geom_bond_atom_site_label_1
_geom_bond_atom_site_label_2
_geom_bond_distance
S1 O3 1.387(3)
S1 O2 1.448(3)
S1 O4 1.577(3)
S1 C17 1.780(3)
N1 C10 1.305(5)
N1 C9 1.360(4)
O1 C7 1.213(4)
C1 C6 1.385(5)
C1 C2 1.380(6)
S2 O7 1.407(3)
S2 O9 1.422(3)
S2 O8 1.592(2)
S2 C43 1.766(3)
N2 C7 1.356(4)
N2 C8 1.393(4)
C2 C3 1.372(7)
C3 C4 1.371(7)
N3 C36 1.311(4)
N3 C35 1.366(4)
O4 C14 1.427(4)
C4 C5 1.384(6)
N4 C33 1.365(4)
N4 C34 1.397(4)
C5 C6 1.380(5)
O5 C19 1.193(5)
C6 C7 1.494(5)
O6 C33 1.217(4)
C8 C16 1.388(5)
C8 C9 1.427(5)
O8 C40 1.422(4)
C9 C13 1.423(5)
C10 C11 1.397(6)
O10 C45 1.195(4)
C11 C12 1.362(5)
C12 C13 1.402(5)
C13 C14 1.427(5)
C14 C15 1.348(5)
C15 C16 1.400(6)
C17 C18 1.509(4)
C18 C19 1.507(5)
C18 C26 1.558(5)
C18 C21 1.559(4)
C19 C20 1.526(6)
C20 C24 1.525(7)
C21 C23 1.506(6)
C21 C22 1.528(6)
C21 C24 1.542(5)
C24 C25 1.536(7)
C25 C26 1.532(6)
C27 C32 1.382(5)
C27 C28 1.396(6)
C28 C29 1.350(7)
C29 C30 1.363(7)
C30 C31 1.386(6)
C31 C32 1.376(5)
C32 C33 1.490(4)
C34 C42 1.366(4)
C34 C35 1.424(4)
C35 C39 1.414(4)
C36 C37 1.401(5)
C37 C38 1.364(5)
C38 C39 1.408(4)
C39 C40 1.405(4)
C40 C41 1.339(5)
C41 C42 1.403(5)
C43 C44 1.518(4)
C44 C45 1.528(4)
C44 C50 1.559(5)
C44 C46 1.559(4)
C45 C52 1.527(5)
C46 C51 1.525(5)
C46 C49 1.532(5)
C46 C47 1.552(5)
C47 C52 1.527(5)
C47 C48 1.540(6)
C48 C50 1.548(6)
